data_4336211
loop_
_publ_author_name
'Rui F. Munh\'a'
'Ryan A. Zarkesh'
'Alan F. Heyduk'

_publ_section_title
;
 Tuning the Electronic and Steric Parameters of a Redox-Active Tris(amido)
 Ligand
;
_journal_name_full 'Inorganic Chemistry'
_journal_page_first 11244
_journal_page_last 11255
_journal_paper_doi 10.1021/ic401496w
_journal_volume 52
_journal_year 2013
_chemical_formula_sum 'C21.5 H24 Cl2 F2 N3 Ta'
_chemical_formula_weight 614.29
_chemical_name_systematic
; 
 ? 
;
_space_group_IT_number 2
_symmetry_cell_setting triclinic
_symmetry_space_group_name_Hall '-P 1'
_symmetry_space_group_name_H-M 'P -1'
_atom_sites_solution_hydrogens geom
_atom_sites_solution_primary direct
_atom_sites_solution_secondary difmap
_audit_creation_method SHELXL-97
_cell_angle_alpha 76.4926(5)
_cell_angle_beta 81.4203(6)
_cell_angle_gamma 87.9507(6)
_cell_formula_units_Z 2
_cell_length_a 7.4773(4)
_cell_length_b 11.8614(6)
_cell_length_c 12.6098(7)
_cell_measurement_reflns_used 9993
_cell_measurement_temperature 88(2)
_cell_measurement_theta_max 28.72
_cell_measurement_theta_min 2.70
_cell_volume 1075.27(10)
_computing_cell_refinement 'Bruker SMART APEX2/SAINT'
_computing_data_collection 'Bruker SMART APEX2'
_computing_data_reduction 'Bruker SAINT'
_computing_molecular_graphics 'Bruker SHELXTL'
_computing_publication_material 'Bruker SHELXTL'
_computing_structure_refinement 'SHELXL-97 (Sheldrick, 2008)'
_computing_structure_solution 'SHELXS-97 (Sheldrick, 2008)'
_diffrn_ambient_temperature 88(2)
_diffrn_measured_fraction_theta_full 0.922
_diffrn_measured_fraction_theta_max 0.922
_diffrn_measurement_device_type 'Bruker SMART APEX II CCD'
_diffrn_measurement_method 'phi and omega'
_diffrn_radiation_monochromator graphite
_diffrn_radiation_source 'fine-focus sealed tube'
_diffrn_radiation_type MoK\a
_diffrn_radiation_wavelength 0.71073
_diffrn_reflns_av_R_equivalents 0.0140
_diffrn_reflns_av_sigmaI/netI 0.0174
_diffrn_reflns_limit_h_max 9
_diffrn_reflns_limit_h_min -9
_diffrn_reflns_limit_k_max 15
_diffrn_reflns_limit_k_min -16
_diffrn_reflns_limit_l_max 16
_diffrn_reflns_limit_l_min -17
_diffrn_reflns_number 13030
_diffrn_reflns_theta_full 28.78
_diffrn_reflns_theta_max 28.78
_diffrn_reflns_theta_min 1.77
_exptl_absorpt_coefficient_mu 5.390
_exptl_absorpt_correction_T_max 0.7208
_exptl_absorpt_correction_T_min 0.2211
_exptl_absorpt_correction_type numerical
_exptl_absorpt_process_details 'Bruker SADABS'
_exptl_crystal_colour red
_exptl_crystal_density_diffrn 1.897
_exptl_crystal_density_meas ?
_exptl_crystal_description rod
_exptl_crystal_F_000 598
_exptl_crystal_size_max 0.40
_exptl_crystal_size_mid 0.08
_exptl_crystal_size_min 0.07
_refine_diff_density_max 0.721
_refine_diff_density_min -0.431
_refine_diff_density_rms 0.078
_refine_ls_extinction_method none
_refine_ls_goodness_of_fit_ref 1.056
_refine_ls_hydrogen_treatment constr
_refine_ls_matrix_type full
_refine_ls_number_parameters 302
_refine_ls_number_reflns 5156
_refine_ls_number_restraints 0
_refine_ls_restrained_S_all 1.056
_refine_ls_R_factor_all 0.0153
_refine_ls_R_factor_gt 0.0144
_refine_ls_shift/su_max 0.002
_refine_ls_shift/su_mean 0.000
_refine_ls_structure_factor_coef Fsqd
_refine_ls_weighting_details 'calc w=1/[\s^2^(Fo^2^)+(0.0203P)^2^+0.3434P] where P=(Fo^2^+2Fc^2^)/3'
_refine_ls_weighting_scheme calc
_refine_ls_wR_factor_gt 0.0354
_refine_ls_wR_factor_ref 0.0358
_reflns_number_gt 4953
_reflns_number_total 5156
_reflns_threshold_expression >2sigma(I)
_cod_data_source_file ic401496w_si_002_2.cif
_cod_data_source_block afh325
_cod_depositor_comments
;
The following automatic conversions were performed:

'_exptl_crystal_density_meas' value 'none' was changed to '?' - the
value is perceived as not measured.

Automatic conversion script
Id: cif_fix_values 3008 2015-01-20 13:52:24Z robertas 
;
_cod_original_formula_sum 'C21.50 H24 Cl2 F2 N3 Ta'
_cod_database_code 4336211

loop_
_symmetry_equiv_pos_as_xyz
'x, y, z'
'-x, -y, -z'

loop_
_atom_site_label
_atom_site_type_symbol
_atom_site_fract_x
_atom_site_fract_y
_atom_site_fract_z
_atom_site_U_iso_or_equiv
_atom_site_adp_type
_atom_site_occupancy
_atom_site_symmetry_multiplicity
_atom_site_calc_flag
_atom_site_refinement_flags
_atom_site_disorder_assembly
_atom_site_disorder_group
Ta1 Ta 0.322442(9) 0.432699(6) 0.258525(6) 0.01502(3) Uani 1 1 d . . .
Cl1 Cl 0.60278(7) 0.45796(4) 0.14612(4) 0.02438(10) Uani 1 1 d . . .
Cl2 Cl 0.09020(7) 0.35040(4) 0.19793(4) 0.02538(10) Uani 1 1 d . . .
F1 F -0.01343(16) 0.91968(10) 0.37262(11) 0.0279(3) Uani 1 1 d . . .
F2 F 0.46917(16) 0.12324(10) 0.74506(10) 0.0252(3) Uani 1 1 d . . .
N1 N 0.2755(2) 0.47766(13) 0.41020(13) 0.0149(3) Uani 1 1 d . . .
N2 N 0.2371(2) 0.59383(14) 0.22948(13) 0.0182(3) Uani 1 1 d . . .
N3 N 0.3869(2) 0.29579(13) 0.36800(13) 0.0169(3) Uani 1 1 d . . .
C1 C 0.2003(2) 0.58857(16) 0.41522(15) 0.0157(3) Uani 1 1 d . . .
C2 C 0.1815(2) 0.65582(16) 0.30925(16) 0.0176(4) Uani 1 1 d . . .
C3 C 0.1114(3) 0.76784(17) 0.29346(17) 0.0206(4) Uani 1 1 d . . .
H3A H 0.1011 0.8132 0.2218 0.025 Uiso 1 1 calc R . .
C4 C 0.0577(3) 0.81028(16) 0.38601(18) 0.0208(4) Uani 1 1 d . . .
C5 C 0.0691(3) 0.74723(18) 0.49075(18) 0.0229(4) Uani 1 1 d . . .
H5A H 0.0300 0.7796 0.5525 0.027 Uiso 1 1 calc R . .
C6 C 0.1386(3) 0.63516(18) 0.50561(17) 0.0214(4) Uani 1 1 d . . .
H6A H 0.1441 0.5901 0.5780 0.026 Uiso 1 1 calc R . .
C7 C 0.2283(3) 0.63666(17) 0.10977(16) 0.0221(4) Uani 1 1 d . . .
H7A H 0.2706 0.5706 0.0755 0.026 Uiso 1 1 calc R . .
C8 C 0.3617(3) 0.73547(18) 0.05527(17) 0.0285(5) Uani 1 1 d . . .
H8A H 0.4851 0.7086 0.0646 0.043 Uiso 1 1 calc R . .
H8B H 0.3332 0.8011 0.0898 0.043 Uiso 1 1 calc R . .
H8C H 0.3522 0.7599 -0.0235 0.043 Uiso 1 1 calc R . .
C9 C 0.0345(3) 0.6622(2) 0.08483(19) 0.0292(5) Uani 1 1 d . . .
H9A H -0.0450 0.5985 0.1275 0.044 Uiso 1 1 calc R . .
H9B H 0.0320 0.6698 0.0060 0.044 Uiso 1 1 calc R . .
H9C H -0.0074 0.7346 0.1050 0.044 Uiso 1 1 calc R . .
C10 C 0.3210(2) 0.39688(16) 0.50481(15) 0.0154(3) Uani 1 1 d . . .
C11 C 0.3818(2) 0.29070(16) 0.47965(15) 0.0159(3) Uani 1 1 d . . .
C12 C 0.4304(3) 0.19793(17) 0.56026(16) 0.0197(4) Uani 1 1 d . . .
H12A H 0.4691 0.1263 0.5432 0.024 Uiso 1 1 calc R . .
C13 C 0.4203(2) 0.21373(16) 0.66541(16) 0.0187(4) Uani 1 1 d . . .
C14 C 0.3674(3) 0.31616(17) 0.69339(16) 0.0219(4) Uani 1 1 d . . .
H14A H 0.3639 0.3240 0.7670 0.026 Uiso 1 1 calc R . .
C15 C 0.3191(3) 0.40845(17) 0.61216(16) 0.0211(4) Uani 1 1 d . . .
H15A H 0.2845 0.4803 0.6303 0.025 Uiso 1 1 calc R . .
C16 C 0.4408(3) 0.19673(17) 0.31644(17) 0.0209(4) Uani 1 1 d . . .
H16A H 0.4309 0.2261 0.2365 0.025 Uiso 1 1 calc R . .
C17 C 0.6389(3) 0.16221(19) 0.32037(19) 0.0269(4) Uani 1 1 d . . .
H17A H 0.7158 0.2307 0.2895 0.040 Uiso 1 1 calc R . .
H17B H 0.6712 0.1038 0.2771 0.040 Uiso 1 1 calc R . .
H17C H 0.6569 0.1300 0.3970 0.040 Uiso 1 1 calc R . .
C18 C 0.3075(3) 0.09595(17) 0.35751(18) 0.0247(4) Uani 1 1 d . . .
H18A H 0.1859 0.1234 0.3441 0.037 Uiso 1 1 calc R . .
H18B H 0.3072 0.0650 0.4367 0.037 Uiso 1 1 calc R . .
H18C H 0.3438 0.0348 0.3181 0.037 Uiso 1 1 calc R . .
C19 C 0.7607(6) 0.9477(4) 1.0296(4) 0.0345(11) Uani 0.50 1 d P A -1
H19A H 0.6424 0.9367 1.0701 0.041 Uiso 0.50 1 calc PR A -1
C20 C 1.0656(6) 1.0131(3) 1.0209(4) 0.0264(9) Uani 0.50 1 d P A -1
C21 C 0.9756(7) 0.9413(4) 0.8729(4) 0.0308(10) Uani 0.50 1 d P A -1
H21A H 1.0037 0.9229 0.8029 0.037 Uiso 0.50 1 calc PR A -1
C22 C 0.799(3) 0.920(2) 0.930(2) 0.030(3) Uani 0.50 1 d P A -1
H22A H 0.7105 0.8862 0.9004 0.036 Uiso 0.50 1 calc PR A -1
C23 C 1.109(2) 0.9883(12) 0.9137(12) 0.0202(19) Uani 0.50 1 d P A -1
H23A H 1.2266 1.0036 0.8724 0.024 Uiso 0.50 1 calc PR A -1
C24 C 1.205(3) 1.061(2) 1.072(2) 0.038(5) Uani 0.50 1 d P A -1
H24A H 1.3206 1.0676 1.0230 0.057 Uiso 0.50 1 calc PR A -1
H24B H 1.2179 1.0097 1.1431 0.057 Uiso 0.50 1 calc PR A -1
H24C H 1.1662 1.1383 1.0825 0.057 Uiso 0.50 1 calc PR A -1
C25 C 0.897(2) 0.9926(14) 1.0705(15) 0.032(3) Uani 0.50 1 d P A -1
H25A H 0.8669 1.0105 1.1406 0.039 Uiso 0.50 1 calc PR A -1

loop_
_atom_site_aniso_label
_atom_site_aniso_U_11
_atom_site_aniso_U_22
_atom_site_aniso_U_33
_atom_site_aniso_U_23
_atom_site_aniso_U_13
_atom_site_aniso_U_12
Ta1 0.01753(4) 0.01509(4) 0.01345(4) -0.00524(3) -0.00261(3) 0.00082(3)
Cl1 0.0229(2) 0.0274(2) 0.0223(2) -0.00782(19) 0.00206(18) -0.00133(19)
Cl2 0.0280(2) 0.0257(2) 0.0257(2) -0.00824(19) -0.00993(19) -0.00206(19)
F1 0.0271(6) 0.0145(5) 0.0414(7) -0.0078(5) -0.0020(5) 0.0046(5)
F2 0.0303(6) 0.0215(6) 0.0217(6) 0.0013(5) -0.0082(5) 0.0036(5)
N1 0.0159(7) 0.0151(7) 0.0143(7) -0.0042(6) -0.0023(6) 0.0000(6)
N2 0.0227(8) 0.0167(8) 0.0155(8) -0.0032(6) -0.0046(6) 0.0009(6)
N3 0.0202(8) 0.0155(7) 0.0163(8) -0.0066(6) -0.0026(6) 0.0022(6)
C1 0.0120(8) 0.0151(8) 0.0202(9) -0.0047(7) -0.0022(7) -0.0011(6)
C2 0.0153(8) 0.0186(9) 0.0192(9) -0.0060(7) -0.0007(7) -0.0016(7)
C3 0.0208(9) 0.0158(9) 0.0237(10) -0.0015(7) -0.0034(7) 0.0011(7)
C4 0.0151(9) 0.0147(9) 0.0329(11) -0.0072(8) -0.0022(8) 0.0005(7)
C5 0.0206(9) 0.0232(10) 0.0272(10) -0.0122(8) -0.0016(8) 0.0037(8)
C6 0.0222(10) 0.0232(10) 0.0203(10) -0.0085(8) -0.0036(7) 0.0044(8)
C7 0.0313(11) 0.0191(9) 0.0156(9) -0.0030(7) -0.0051(8) 0.0035(8)
C8 0.0398(12) 0.0233(10) 0.0197(10) 0.0000(8) -0.0031(9) -0.0011(9)
C9 0.0333(12) 0.0305(11) 0.0250(11) -0.0049(9) -0.0120(9) 0.0060(9)
C10 0.0136(8) 0.0164(8) 0.0162(9) -0.0034(7) -0.0028(6) -0.0011(7)
C11 0.0134(8) 0.0189(9) 0.0169(9) -0.0068(7) -0.0020(7) -0.0009(7)
C12 0.0203(9) 0.0170(9) 0.0226(10) -0.0062(7) -0.0038(7) 0.0025(7)
C13 0.0166(9) 0.0186(9) 0.0190(9) 0.0010(7) -0.0054(7) -0.0003(7)
C14 0.0257(10) 0.0246(10) 0.0162(9) -0.0051(8) -0.0046(7) 0.0009(8)
C15 0.0258(10) 0.0193(9) 0.0200(10) -0.0076(8) -0.0044(8) 0.0029(8)
C16 0.0252(10) 0.0176(9) 0.0221(10) -0.0091(8) -0.0042(8) 0.0048(8)
C17 0.0259(10) 0.0262(11) 0.0304(11) -0.0121(9) -0.0031(9) 0.0073(8)
C18 0.0303(11) 0.0190(9) 0.0272(11) -0.0094(8) -0.0055(8) 0.0018(8)
C19 0.029(2) 0.038(3) 0.030(2) 0.002(2) 0.0015(18) 0.008(2)
C20 0.039(2) 0.0139(18) 0.027(2) -0.0052(16) -0.0083(18) 0.0069(17)
C21 0.041(3) 0.027(2) 0.020(2) -0.0019(17) -0.0002(18) 0.0036(19)
C22 0.039(5) 0.021(7) 0.035(6) -0.005(4) -0.021(4) 0.001(4)
C23 0.031(3) 0.020(4) 0.007(4) -0.005(3) 0.006(2) 0.008(3)
C24 0.050(7) 0.022(8) 0.039(6) 0.003(4) -0.012(4) -0.004(5)
C25 0.046(4) 0.034(6) 0.021(6) -0.018(3) -0.005(3) 0.016(3)

loop_
_atom_type_symbol
_atom_type_description
_atom_type_scat_dispersion_real
_atom_type_scat_dispersion_imag
_atom_type_scat_source
C C 0.0033 0.0016 'International Tables Vol C Tables 4.2.6.8 and 6.1.1.4'
H H 0.0000 0.0000 'International Tables Vol C Tables 4.2.6.8 and 6.1.1.4'
N N 0.0061 0.0033 'International Tables Vol C Tables 4.2.6.8 and 6.1.1.4'
F F 0.0171 0.0103 'International Tables Vol C Tables 4.2.6.8 and 6.1.1.4'
Cl Cl 0.1484 0.1585 'International Tables Vol C Tables 4.2.6.8 and 6.1.1.4'
Ta Ta -0.7052 6.5227 'International Tables Vol C Tables 4.2.6.8 and 6.1.1.4'

loop_
_geom_angle_atom_site_label_1
_geom_angle_atom_site_label_2
_geom_angle_atom_site_label_3
_geom_angle
N2 Ta1 N3 147.33(7)
N2 Ta1 N1 73.61(6)
N3 Ta1 N1 73.74(6)
N2 Ta1 Cl2 98.37(5)
N3 Ta1 Cl2 98.29(5)
N1 Ta1 Cl2 119.44(4)
N2 Ta1 Cl1 99.38(5)
N3 Ta1 Cl1 97.32(5)
N1 Ta1 Cl1 122.64(4)
Cl2 Ta1 Cl1 117.900(19)
C10 N1 C1 122.44(15)
C10 N1 Ta1 118.81(12)
C1 N1 Ta1 118.75(12)
C2 N2 C7 124.99(16)
C2 N2 Ta1 125.24(13)
C7 N2 Ta1 109.63(12)
C11 N3 C16 123.74(16)
C11 N3 Ta1 124.89(12)
C16 N3 Ta1 111.36(12)
C6 C1 C2 118.12(17)
C6 C1 N1 130.41(17)
C2 C1 N1 111.40(16)
N2 C2 C3 127.41(18)
N2 C2 C1 110.79(16)
C3 C2 C1 121.79(18)
C4 C3 C2 117.26(18)
F1 C4 C5 118.62(18)
F1 C4 C3 118.31(18)
C5 C4 C3 123.06(18)
C4 C5 C6 119.19(19)
C5 C6 C1 120.50(19)
N2 C7 C8 112.45(17)
N2 C7 C9 112.79(17)
C8 C7 C9 114.08(17)
C15 C10 C11 117.98(17)
C15 C10 N1 130.47(17)
C11 C10 N1 111.52(16)
N3 C11 C12 127.56(17)
N3 C11 C10 110.87(16)
C12 C11 C10 121.56(17)
C13 C12 C11 117.57(18)
F2 C13 C14 118.89(17)
F2 C13 C12 117.98(17)
C14 C13 C12 123.12(18)
C13 C14 C15 118.86(18)
C10 C15 C14 120.83(18)
N3 C16 C17 112.97(16)
N3 C16 C18 112.18(16)
C17 C16 C18 114.48(17)
C22 C19 C25 118.6(12)
C25 C20 C23 116.8(12)
C25 C20 C24 122.4(13)
C23 C20 C24 120.9(14)
C23 C21 C22 123.0(11)
C19 C22 C21 117.8(13)
C21 C23 C20 117.7(11)
C20 C25 C19 126.0(11)

loop_
_geom_bond_atom_site_label_1
_geom_bond_atom_site_label_2
_geom_bond_distance
Ta1 N2 1.9620(16)
Ta1 N3 1.9673(16)
Ta1 N1 2.0805(15)
Ta1 Cl2 2.3276(5)
Ta1 Cl1 2.3351(5)
F1 C4 1.367(2)
F2 C13 1.368(2)
N1 C10 1.421(2)
N1 C1 1.424(2)
N2 C2 1.387(2)
N2 C7 1.487(2)
N3 C11 1.390(2)
N3 C16 1.487(2)
C1 C6 1.391(3)
C1 C2 1.411(3)
C2 C3 1.392(3)
C3 C4 1.377(3)
C4 C5 1.371(3)
C5 C6 1.391(3)
C7 C8 1.531(3)
C7 C9 1.533(3)
C10 C15 1.390(3)
C10 C11 1.413(3)
C11 C12 1.391(3)
C12 C13 1.373(3)
C13 C14 1.372(3)
C14 C15 1.392(3)
C16 C17 1.527(3)
C16 C18 1.528(3)
C19 C22 1.36(3)
C19 C25 1.383(18)
C20 C25 1.325(18)
C20 C23 1.438(13)
C20 C24 1.49(2)
C21 C23 1.379(17)
C21 C22 1.41(3)

loop_
_geom_torsion_atom_site_label_1
_geom_torsion_atom_site_label_2
_geom_torsion_atom_site_label_3
_geom_torsion_atom_site_label_4
_geom_torsion
N2 Ta1 N1 C10 -175.36(14)
N3 Ta1 N1 C10 3.73(12)
Cl2 Ta1 N1 C10 94.17(13)
Cl1 Ta1 N1 C10 -84.60(13)
N2 Ta1 N1 C1 4.19(12)
N3 Ta1 N1 C1 -176.72(14)
Cl2 Ta1 N1 C1 -86.28(13)
Cl1 Ta1 N1 C1 94.96(12)
N3 Ta1 N2 C2 -5.1(2)
N1 Ta1 N2 C2 -3.46(15)
Cl2 Ta1 N2 C2 114.87(15)
Cl1 Ta1 N2 C2 -124.88(15)
N3 Ta1 N2 C7 179.08(12)
N1 Ta1 N2 C7 -179.31(14)
Cl2 Ta1 N2 C7 -60.97(13)
Cl1 Ta1 N2 C7 59.27(13)
N2 Ta1 N3 C11 -0.9(2)
N1 Ta1 N3 C11 -2.56(14)
Cl2 Ta1 N3 C11 -120.92(14)
Cl1 Ta1 N3 C11 119.38(14)
N2 Ta1 N3 C16 178.52(12)
N1 Ta1 N3 C16 176.91(13)
Cl2 Ta1 N3 C16 58.55(12)
Cl1 Ta1 N3 C16 -61.15(12)
C10 N1 C1 C6 -8.0(3)
Ta1 N1 C1 C6 172.41(16)
C10 N1 C1 C2 175.08(16)
Ta1 N1 C1 C2 -4.46(19)
C7 N2 C2 C3 -1.2(3)
Ta1 N2 C2 C3 -176.45(15)
C7 N2 C2 C1 177.30(17)
Ta1 N2 C2 C1 2.1(2)
C6 C1 C2 N2 -175.66(16)
N1 C1 C2 N2 1.6(2)
C6 C1 C2 C3 3.0(3)
N1 C1 C2 C3 -179.73(16)
N2 C2 C3 C4 177.26(18)
C1 C2 C3 C4 -1.1(3)
C2 C3 C4 F1 -179.30(16)
C2 C3 C4 C5 -0.5(3)
F1 C4 C5 C6 179.04(17)
C3 C4 C5 C6 0.3(3)
C4 C5 C6 C1 1.7(3)
C2 C1 C6 C5 -3.2(3)
N1 C1 C6 C5 -179.90(18)
C2 N2 C7 C8 68.9(2)
Ta1 N2 C7 C8 -115.25(16)
C2 N2 C7 C9 -61.8(2)
Ta1 N2 C7 C9 114.02(16)
C1 N1 C10 C15 -6.0(3)
Ta1 N1 C10 C15 173.50(16)
C1 N1 C10 C11 176.06(15)
Ta1 N1 C10 C11 -4.4(2)
C16 N3 C11 C12 2.6(3)
Ta1 N3 C11 C12 -178.03(15)
C16 N3 C11 C10 -178.44(16)
Ta1 N3 C11 C10 1.0(2)
C15 C10 C11 N3 -175.98(16)
N1 C10 C11 N3 2.2(2)
C15 C10 C11 C12 3.1(3)
N1 C10 C11 C12 -178.73(16)
N3 C11 C12 C13 177.75(18)
C10 C11 C12 C13 -1.1(3)
C11 C12 C13 F2 -179.52(16)
C11 C12 C13 C14 -0.9(3)
F2 C13 C14 C15 179.51(17)
C12 C13 C14 C15 0.9(3)
C11 C10 C15 C14 -3.1(3)
N1 C10 C15 C14 179.14(18)
C13 C14 C15 C10 1.2(3)
C11 N3 C16 C17 -65.6(2)
Ta1 N3 C16 C17 114.90(16)
C11 N3 C16 C18 65.6(2)
Ta1 N3 C16 C18 -113.89(15)
C25 C19 C22 C21 -2(3)
C23 C21 C22 C19 1(3)
C22 C21 C23 C20 1(2)
C25 C20 C23 C21 -2(2)
C24 C20 C23 C21 178.5(15)
C23 C20 C25 C19 1(3)
C24 C20 C25 C19 -179.6(17)
C22 C19 C25 C20 1(2)
